data_4330932
loop_
_publ_author_name
'Marc D. Walter'
'Peter S. White'

_publ_section_title
;
 Reactivity Studies on [Cp'FeI]2: Monomeric Amido, Phenoxo, and Alkyl
 Complexes
;
_journal_name_full 'Inorganic Chemistry'
_journal_page_first 11860
_journal_page_last 11872
_journal_paper_doi 10.1021/ic301770f
_journal_volume 51
_journal_year 2012
_chemical_formula_moiety 'C35 H59 Fe O'
_chemical_formula_sum 'C35 H59 Fe O'
_chemical_formula_weight 551.67
_space_group_IT_number 12
_symmetry_cell_setting monoclinic
_symmetry_space_group_name_Hall '-C 2y'
_symmetry_space_group_name_H-M 'C 1 2/m 1'
_atom_sites_solution_hydrogens geom
_atom_sites_solution_primary direct
_atom_sites_solution_secondary difmap
_audit_creation_method SHELXL-97
_cell_angle_alpha 90.00
_cell_angle_beta 92.013(5)
_cell_angle_gamma 90.00
_cell_formula_units_Z 4
_cell_length_a 21.309(4)
_cell_length_b 16.214(3)
_cell_length_c 9.5786(16)
_cell_measurement_reflns_used 1707
_cell_measurement_temperature 100(2)
_cell_measurement_theta_max 22.25
_cell_measurement_theta_min 2.62
_cell_volume 3307.4(10)
_computing_cell_refinement 'Bruker SMART'
_computing_data_collection 'Bruker SMART'
_computing_data_reduction 'Bruker SAINT'
_computing_molecular_graphics 'Bruker SHELXTL'
_computing_publication_material 'Bruker SHELXTL'
_computing_structure_refinement 'Bruker SHELXTL'
_computing_structure_solution 'Bruker SHELXTL'
_diffrn_ambient_temperature 100(2)
_diffrn_measured_fraction_theta_full 0.999
_diffrn_measured_fraction_theta_max 0.991
_diffrn_measurement_device_type 'CCD area detector'
_diffrn_measurement_method 'phi and omega scans'
_diffrn_radiation_monochromator graphite
_diffrn_radiation_source 'fine-focus sealed tube'
_diffrn_radiation_type MoK\a
_diffrn_radiation_wavelength 0.71073
_diffrn_reflns_av_R_equivalents 0.0666
_diffrn_reflns_av_sigmaI/netI 0.0755
_diffrn_reflns_limit_h_max 25
_diffrn_reflns_limit_h_min -25
_diffrn_reflns_limit_k_max 19
_diffrn_reflns_limit_k_min -19
_diffrn_reflns_limit_l_max 11
_diffrn_reflns_limit_l_min -11
_diffrn_reflns_number 9845
_diffrn_reflns_theta_full 25.00
_diffrn_reflns_theta_max 25.16
_diffrn_reflns_theta_min 1.58
_exptl_absorpt_coefficient_mu 0.479
_exptl_absorpt_correction_T_max 0.9764
_exptl_absorpt_correction_T_min 0.9103
_exptl_absorpt_correction_type multi-scan
_exptl_absorpt_process_details '(Blessing, 1995)'
_exptl_crystal_colour red
_exptl_crystal_density_diffrn 1.106
_exptl_crystal_description plate
_exptl_crystal_F_000 1212
_exptl_crystal_size_max 0.20
_exptl_crystal_size_mid 0.20
_exptl_crystal_size_min 0.05
_refine_diff_density_max 0.635
_refine_diff_density_min -0.434
_refine_diff_density_rms 0.074
_refine_ls_extinction_method none
_refine_ls_goodness_of_fit_ref 1.081
_refine_ls_hydrogen_treatment constr
_refine_ls_matrix_type full
_refine_ls_number_parameters 230
_refine_ls_number_reflns 3060
_refine_ls_number_restraints 42
_refine_ls_restrained_S_all 1.074
_refine_ls_R_factor_all 0.0924
_refine_ls_R_factor_gt 0.0603
_refine_ls_shift/su_max 0.001
_refine_ls_shift/su_mean 0.000
_refine_ls_structure_factor_coef Fsqd
_refine_ls_weighting_details 'calc w=1/[\s^2^(Fo^2^)+(0.0640P)^2^+9.7249P] where P=(Fo^2^+2Fc^2^)/3'
_refine_ls_weighting_scheme calc
_refine_ls_wR_factor_gt 0.1561
_refine_ls_wR_factor_ref 0.1694
_reflns_number_gt 2172
_reflns_number_total 3060
_reflns_threshold_expression >2sigma(I)
_cod_data_source_file ic301770f_si_002_5.cif
_cod_data_source_block c07244
_cod_database_code 4330932

loop_
_symmetry_equiv_pos_as_xyz
'x, y, z'
'-x, y, -z'
'x+1/2, y+1/2, z'
'-x+1/2, y+1/2, -z'
'-x, -y, -z'
'x, -y, z'
'-x+1/2, -y+1/2, -z'
'x+1/2, -y+1/2, z'

loop_
_atom_site_label
_atom_site_type_symbol
_atom_site_fract_x
_atom_site_fract_y
_atom_site_fract_z
_atom_site_U_iso_or_equiv
_atom_site_adp_type
_atom_site_occupancy
_atom_site_symmetry_multiplicity
_atom_site_calc_flag
_atom_site_refinement_flags
_atom_site_disorder_assembly
_atom_site_disorder_group
Fe1 Fe 0.71122(4) 0.0000 0.35209(8) 0.0283(3) Uani 1 2 d S . .
O1 O 0.77875(17) 0.0000 0.2424(4) 0.0377(10) Uani 1 2 d S . .
C1 C 0.61074(17) 0.0442(3) 0.3642(4) 0.0311(9) Uani 1 1 d . . .
C3 C 0.64661(17) 0.0695(3) 0.4862(4) 0.0306(9) Uani 1 1 d . . .
H3 H 0.6543 0.1251 0.5131 0.037 Uiso 1 1 calc R . .
C5 C 0.6687(2) 0.0000 0.5600(5) 0.0298(13) Uani 1 2 d S . .
C6 C 0.8419(2) 0.0000 0.2437(5) 0.0246(12) Uani 1 2 d S . .
C7 C 0.87507(18) 0.0754(2) 0.2413(4) 0.0275(9) Uani 1 1 d . . .
C8 C 0.94029(18) 0.0722(3) 0.2439(4) 0.0282(9) Uani 1 1 d . . .
H8 H 0.9629 0.1228 0.2444 0.034 Uiso 1 1 calc R . .
C9 C 0.9738(2) 0.0000 0.2457(5) 0.0267(12) Uani 1 2 d S . .
C51 C 0.7049(2) 0.0000 0.7005(5) 0.0286(13) Uani 1 2 d S . .
C52 C 0.6574(3) 0.0000 0.8179(6) 0.052(2) Uani 1 2 d S . .
H52A H 0.6302 0.0486 0.8084 0.078 Uiso 0.50 1 calc PR B .
H52B H 0.6800 0.0015 0.9087 0.078 Uiso 1 2 calc SR . .
H52C H 0.6317 -0.0501 0.8113 0.078 Uiso 0.50 1 calc PR . .
C53 C 0.7459(2) 0.0758(3) 0.7158(5) 0.0440(11) Uani 1 1 d . . .
H53A H 0.7770 0.0758 0.6427 0.066 Uiso 1 1 calc R B .
H53B H 0.7676 0.0752 0.8077 0.066 Uiso 1 1 calc R . .
H53C H 0.7198 0.1254 0.7069 0.066 Uiso 1 1 calc R . .
C61 C 0.8414(2) 0.1584(3) 0.2367(4) 0.0424(11) Uani 1 1 d . . .
C62 C 0.8056(2) 0.1726(3) 0.3701(4) 0.0413(11) Uani 1 1 d . . .
H62A H 0.7743 0.1290 0.3800 0.062 Uiso 1 1 calc R . .
H62B H 0.7845 0.2263 0.3649 0.062 Uiso 1 1 calc R . .
H62C H 0.8351 0.1718 0.4509 0.062 Uiso 1 1 calc R . .
C63 C 0.7964(3) 0.1632(4) 0.1085(5) 0.0683(18) Uani 1 1 d . . .
H63A H 0.8204 0.1583 0.0234 0.102 Uiso 1 1 calc R . .
H63B H 0.7743 0.2161 0.1083 0.102 Uiso 1 1 calc R . .
H63C H 0.7659 0.1181 0.1118 0.102 Uiso 1 1 calc R . .
C64 C 0.8875(3) 0.2311(3) 0.2266(7) 0.076(2) Uani 1 1 d . . .
H64A H 0.9156 0.2320 0.3097 0.114 Uiso 1 1 calc R . .
H64B H 0.8639 0.2829 0.2207 0.114 Uiso 1 1 calc R . .
H64C H 0.9123 0.2247 0.1430 0.114 Uiso 1 1 calc R . .
C91 C 1.0465(3) 0.0000 0.2500(6) 0.0375(15) Uani 1 2 d S . .
C92 C 1.0710(4) -0.0337(6) 0.3882(9) 0.051(3) Uani 0.50 1 d P A -1
H92A H 1.0566 -0.0907 0.3987 0.077 Uiso 0.50 1 calc PR A -1
H92B H 1.0551 0.0000 0.4643 0.077 Uiso 1 2 calc SR A -1
H92C H 1.1170 -0.0323 0.3914 0.077 Uiso 0.50 1 calc PR A -1
C93 C 1.0711(4) -0.0440(6) 0.1283(8) 0.045(2) Uani 0.50 1 d P A -1
H93A H 1.0578 -0.0153 0.0422 0.067 Uiso 0.50 1 calc PR A -1
H93B H 1.0548 -0.1005 0.1260 0.067 Uiso 0.50 1 calc PR A -1
H93C H 1.1171 -0.0454 0.1359 0.067 Uiso 0.50 1 calc PR A -1
C94 C 1.0713(4) 0.0925(7) 0.2436(13) 0.061(3) Uani 0.50 1 d P A -1
H94A H 1.1172 0.0928 0.2508 0.092 Uiso 0.50 1 calc PR A -1
H94B H 1.0545 0.1241 0.3212 0.092 Uiso 0.50 1 calc PR A -1
H94C H 1.0572 0.1176 0.1548 0.092 Uiso 0.50 1 calc PR A -1
C11A C 0.5774(7) 0.1040(11) 0.2699(13) 0.034(5) Uani 0.506(16) 1 d PDU B 1
C12A C 0.5085(6) 0.1085(11) 0.3121(17) 0.075(5) Uani 0.506(16) 1 d PDU B 1
H12A H 0.4853 0.1462 0.2492 0.113 Uiso 0.506(16) 1 calc PR B 1
H12B H 0.5066 0.1287 0.4083 0.113 Uiso 0.506(16) 1 calc PR B 1
H12C H 0.4896 0.0534 0.3057 0.113 Uiso 0.506(16) 1 calc PR B 1
C13A C 0.6091(9) 0.1891(9) 0.2895(18) 0.068(5) Uani 0.506(16) 1 d PDU B 1
H13A H 0.5820 0.2319 0.2475 0.102 Uiso 0.506(16) 1 calc PR B 1
H13B H 0.6496 0.1891 0.2440 0.102 Uiso 0.506(16) 1 calc PR B 1
H13C H 0.6159 0.2004 0.3894 0.102 Uiso 0.506(16) 1 calc PR B 1
C14A C 0.5808(6) 0.0862(7) 0.1133(8) 0.041(3) Uani 0.506(16) 1 d PDU B 1
H14A H 0.5589 0.0344 0.0913 0.061 Uiso 0.506(16) 1 calc PR B 1
H14B H 0.6249 0.0815 0.0881 0.061 Uiso 0.506(16) 1 calc PR B 1
H14C H 0.5608 0.1313 0.0602 0.061 Uiso 0.506(16) 1 calc PR B 1
C11B C 0.5817(7) 0.1177(13) 0.2659(17) 0.049(8) Uani 0.494(16) 1 d PDU B 2
C12B C 0.5116(5) 0.1003(8) 0.2349(17) 0.049(3) Uani 0.494(16) 1 d PDU B 2
H12D H 0.4949 0.1405 0.1667 0.074 Uiso 0.494(16) 1 calc PR B 2
H12E H 0.4886 0.1048 0.3214 0.074 Uiso 0.494(16) 1 calc PR B 2
H12F H 0.5066 0.0445 0.1968 0.074 Uiso 0.494(16) 1 calc PR B 2
C13B C 0.5864(7) 0.2032(9) 0.3376(15) 0.047(4) Uani 0.494(16) 1 d PDU B 2
H13D H 0.6306 0.2182 0.3526 0.070 Uiso 0.494(16) 1 calc PR B 2
H13E H 0.5660 0.2009 0.4277 0.070 Uiso 0.494(16) 1 calc PR B 2
H13F H 0.5654 0.2446 0.2778 0.070 Uiso 0.494(16) 1 calc PR B 2
C14B C 0.6171(6) 0.1239(8) 0.1303(10) 0.043(3) Uani 0.494(16) 1 d PDU B 2
H14D H 0.5973 0.1660 0.0699 0.065 Uiso 0.494(16) 1 calc PR B 2
H14E H 0.6157 0.0705 0.0823 0.065 Uiso 0.494(16) 1 calc PR B 2
H14F H 0.6609 0.1392 0.1517 0.065 Uiso 0.494(16) 1 calc PR B 2

loop_
_atom_site_aniso_label
_atom_site_aniso_U_11
_atom_site_aniso_U_22
_atom_site_aniso_U_33
_atom_site_aniso_U_23
_atom_site_aniso_U_13
_atom_site_aniso_U_12
Fe1 0.0207(4) 0.0427(5) 0.0214(4) 0.000 0.0011(3) 0.000
O1 0.0207(19) 0.068(3) 0.024(2) 0.000 0.0006(16) 0.000
C1 0.0210(19) 0.053(3) 0.0194(19) 0.0008(18) -0.0002(15) 0.0033(18)
C3 0.027(2) 0.044(3) 0.0202(19) -0.0005(18) 0.0011(15) 0.0046(19)
C5 0.019(3) 0.049(4) 0.021(3) 0.000 0.004(2) 0.000
C6 0.019(3) 0.040(3) 0.014(2) 0.000 0.002(2) 0.000
C7 0.031(2) 0.035(2) 0.0165(18) 0.0074(17) 0.0041(15) 0.0037(18)
C8 0.031(2) 0.032(2) 0.0218(19) 0.0027(17) 0.0038(16) -0.0080(18)
C9 0.023(3) 0.041(4) 0.016(3) 0.000 0.001(2) 0.000
C51 0.025(3) 0.042(3) 0.019(3) 0.000 -0.004(2) 0.000
C52 0.027(3) 0.105(6) 0.024(3) 0.000 -0.003(3) 0.000
C53 0.043(3) 0.055(3) 0.034(2) 0.002(2) -0.011(2) -0.003(2)
C61 0.051(3) 0.042(3) 0.035(2) 0.012(2) 0.016(2) 0.013(2)
C62 0.046(3) 0.038(3) 0.041(2) 0.001(2) 0.011(2) 0.010(2)
C63 0.091(4) 0.082(4) 0.032(3) 0.019(3) 0.008(3) 0.053(4)
C64 0.098(4) 0.033(3) 0.100(5) 0.016(3) 0.059(4) 0.012(3)
C91 0.021(3) 0.066(4) 0.026(3) 0.000 -0.003(2) 0.000
C92 0.024(4) 0.095(9) 0.034(4) 0.009(4) -0.004(3) 0.006(4)
C93 0.024(4) 0.086(7) 0.025(4) 0.006(4) 0.003(3) 0.008(4)
C94 0.027(5) 0.068(7) 0.089(9) 0.006(7) -0.004(5) -0.006(5)
C11A 0.040(10) 0.046(9) 0.016(8) -0.020(7) -0.005(6) 0.013(7)
C12A 0.060(7) 0.121(12) 0.045(8) 0.010(8) 0.000(7) 0.060(8)
C13A 0.125(15) 0.025(7) 0.051(10) -0.006(6) -0.036(9) 0.024(9)
C14A 0.050(7) 0.044(6) 0.027(5) 0.006(4) -0.004(4) 0.008(5)
C11B 0.032(10) 0.066(14) 0.049(12) 0.027(9) -0.003(8) 0.021(8)
C12B 0.039(6) 0.057(7) 0.050(8) -0.009(6) -0.010(6) 0.015(5)
C13B 0.052(7) 0.047(9) 0.040(8) -0.001(6) -0.010(5) 0.016(6)
C14B 0.053(7) 0.045(7) 0.031(5) 0.008(5) 0.003(5) 0.005(6)

loop_
_atom_type_symbol
_atom_type_description
_atom_type_scat_dispersion_real
_atom_type_scat_dispersion_imag
_atom_type_scat_source
C C 0.0033 0.0016 'International Tables Vol C Tables 4.2.6.8 and 6.1.1.4'
H H 0.0000 0.0000 'International Tables Vol C Tables 4.2.6.8 and 6.1.1.4'
O O 0.0106 0.0060 'International Tables Vol C Tables 4.2.6.8 and 6.1.1.4'
Fe Fe 0.3463 0.8444 'International Tables Vol C Tables 4.2.6.8 and 6.1.1.4'

loop_
_geom_angle_atom_site_label_1
_geom_angle_atom_site_label_2
_geom_angle_atom_site_label_3
_geom_angle
_geom_angle_site_symmetry_1
_geom_angle_site_symmetry_3
O1 Fe1 C5 151.56(19) . .
O1 Fe1 C3 148.88(11) . .
C5 Fe1 C3 36.85(12) . .
O1 Fe1 C3 148.88(11) . 6
C5 Fe1 C3 36.85(12) . 6
C3 Fe1 C3 60.9(2) . 6
O1 Fe1 C1 143.26(14) . 6
C5 Fe1 C1 62.42(16) . 6
C3 Fe1 C1 61.65(15) . 6
C3 Fe1 C1 37.23(14) 6 6
O1 Fe1 C1 143.26(14) . .
C5 Fe1 C1 62.42(16) . .
C3 Fe1 C1 37.23(14) . .
C3 Fe1 C1 61.65(15) 6 .
C1 Fe1 C1 36.9(2) 6 .
C6 O1 Fe1 144.0(3) . .
C3 C1 C1 106.6(2) . 6
C3 C1 C11A 122.6(6) . .
C1 C1 C11A 130.6(6) 6 .
C3 C1 C11B 116.3(7) . .
C1 C1 C11B 137.0(6) 6 .
C11A C1 C11B 7.4(10) . .
C3 C1 Fe1 69.8(2) . .
C1 C1 Fe1 71.53(11) 6 .
C11A C1 Fe1 127.4(5) . .
C11B C1 Fe1 122.9(5) . .
C5 C3 C1 109.9(4) . .
C5 C3 Fe1 71.3(3) . .
C1 C3 Fe1 73.0(2) . .
C5 C3 H3 125.0 . .
C1 C3 H3 125.0 . .
Fe1 C3 H3 122.2 . .
C3 C5 C3 106.9(5) 6 .
C3 C5 C51 126.4(2) 6 .
C3 C5 C51 126.4(2) . .
C3 C5 Fe1 71.8(3) 6 .
C3 C5 Fe1 71.8(3) . .
C51 C5 Fe1 125.6(4) . .
O1 C6 C7 120.0(2) . .
O1 C6 C7 120.0(2) . 6
C7 C6 C7 119.8(5) . 6
C8 C7 C6 117.9(4) . .
C8 C7 C61 120.2(4) . .
C6 C7 C61 121.9(4) . .
C9 C8 C7 123.5(4) . .
C9 C8 H8 118.3 . .
C7 C8 H8 118.3 . .
C8 C9 C8 117.4(5) . 6
C8 C9 C91 121.3(2) . .
C8 C9 C91 121.3(2) 6 .
C53 C51 C53 108.6(5) . 6
C53 C51 C5 111.0(3) . .
C53 C51 C5 111.0(3) 6 .
C53 C51 C52 108.8(3) . .
C53 C51 C52 108.8(3) 6 .
C5 C51 C52 108.6(4) . .
C51 C52 H52A 109.5 . .
C51 C52 H52B 109.5 . .
H52A C52 H52B 109.5 . .
C51 C52 H52C 109.5 . .
H52A C52 H52C 109.5 . .
H52B C52 H52C 109.5 . .
C51 C53 H53A 109.5 . .
C51 C53 H53B 109.5 . .
H53A C53 H53B 109.5 . .
C51 C53 H53C 109.5 . .
H53A C53 H53C 109.5 . .
H53B C53 H53C 109.5 . .
C7 C61 C62 111.0(3) . .
C7 C61 C63 110.4(4) . .
C62 C61 C63 110.2(4) . .
C7 C61 C64 112.2(4) . .
C62 C61 C64 105.9(4) . .
C63 C61 C64 107.0(4) . .
C61 C62 H62A 109.5 . .
C61 C62 H62B 109.5 . .
H62A C62 H62B 109.5 . .
C61 C62 H62C 109.5 . .
H62A C62 H62C 109.5 . .
H62B C62 H62C 109.5 . .
C61 C63 H63A 109.5 . .
C61 C63 H63B 109.5 . .
H63A C63 H63B 109.5 . .
C61 C63 H63C 109.5 . .
H63A C63 H63C 109.5 . .
H63B C63 H63C 109.5 . .
C61 C64 H64A 109.5 . .
C61 C64 H64B 109.5 . .
H64A C64 H64B 109.5 . .
C61 C64 H64C 109.5 . .
H64A C64 H64C 109.5 . .
H64B C64 H64C 109.5 . .
C93 C91 C93 57.7(8) 6 .
C93 C91 C92 113.3(5) 6 6
C93 C91 C92 138.2(6) . 6
C93 C91 C92 138.2(6) 6 .
C93 C91 C92 113.3(5) . .
C92 C91 C92 42.5(8) 6 .
C93 C91 C9 111.2(5) 6 .
C93 C91 C9 111.2(5) . .
C92 C91 C9 109.8(5) 6 .
C92 C91 C9 109.8(5) . .
C93 C91 C94 52.2(5) 6 .
C93 C91 C94 107.3(7) . .
C92 C91 C94 65.7(6) 6 .
C92 C91 C94 105.7(7) . .
C9 C91 C94 109.4(4) . .
C93 C91 C94 107.3(7) 6 6
C93 C91 C94 52.2(5) . 6
C92 C91 C94 105.7(7) 6 6
C92 C91 C94 65.7(6) . 6
C9 C91 C94 109.4(4) . 6
C94 C91 C94 140.9(8) . 6
C91 C92 H92A 109.5 . .
C91 C92 H92B 109.5 . .
H92A C92 H92B 109.5 . .
C91 C92 H92C 109.5 . .
H92A C92 H92C 109.5 . .
H92B C92 H92C 109.5 . .
C91 C93 H93A 109.5 . .
C91 C93 H93B 109.5 . .
H93A C93 H93B 109.5 . .
C91 C93 H93C 109.5 . .
H93A C93 H93C 109.5 . .
H93B C93 H93C 109.5 . .
C91 C94 H94A 109.5 . .
C91 C94 H94B 109.5 . .
H94A C94 H94B 109.5 . .
C91 C94 H94C 109.5 . .
H94A C94 H94C 109.5 . .
H94B C94 H94C 109.5 . .
C1 C11A C14A 115.8(10) . .
C1 C11A C12A 108.1(11) . .
C14A C11A C12A 110.1(11) . .
C1 C11A C13A 108.1(10) . .
C14A C11A C13A 104.6(12) . .
C12A C11A C13A 110.0(13) . .
C11A C12A H12A 109.5 . .
C11A C12A H12B 109.5 . .
H12A C12A H12B 109.5 . .
C11A C12A H12C 109.5 . .
H12A C12A H12C 109.5 . .
H12B C12A H12C 109.5 . .
C11A C13A H13A 109.5 . .
C11A C13A H13B 109.5 . .
H13A C13A H13B 109.5 . .
C11A C13A H13C 109.5 . .
H13A C13A H13C 109.5 . .
H13B C13A H13C 109.5 . .
C11A C14A H14A 109.5 . .
C11A C14A H14B 109.5 . .
H14A C14A H14B 109.5 . .
C11A C14A H14C 109.5 . .
H14A C14A H14C 109.5 . .
H14B C14A H14C 109.5 . .
C14B C11B C12B 110.6(12) . .
C14B C11B C13B 107.0(12) . .
C12B C11B C13B 107.2(12) . .
C14B C11B C1 110.6(11) . .
C12B C11B C1 108.9(12) . .
C13B C11B C1 112.4(11) . .
C11B C12B H12D 109.5 . .
C11B C12B H12E 109.5 . .
H12D C12B H12E 109.5 . .
C11B C12B H12F 109.5 . .
H12D C12B H12F 109.5 . .
H12E C12B H12F 109.5 . .
C11B C13B H13D 109.5 . .
C11B C13B H13E 109.5 . .
H13D C13B H13E 109.5 . .
C11B C13B H13F 109.5 . .
H13D C13B H13F 109.5 . .
H13E C13B H13F 109.5 . .
C11B C14B H14D 109.5 . .
C11B C14B H14E 109.5 . .
H14D C14B H14E 109.5 . .
C11B C14B H14F 109.5 . .
H14D C14B H14F 109.5 . .
H14E C14B H14F 109.5 . .

loop_
_geom_bond_atom_site_label_1
_geom_bond_atom_site_label_2
_geom_bond_distance
_geom_bond_site_symmetry_2
Fe1 O1 1.811(4) .
Fe1 C5 2.216(5) .
Fe1 C3 2.223(4) .
Fe1 C3 2.223(4) 6
Fe1 C1 2.265(4) 6
Fe1 C1 2.265(4) .
O1 C6 1.345(6) .
C1 C3 1.433(5) .
C1 C1 1.435(9) 6
C1 C11A 1.487(19) .
C1 C11B 1.63(2) .
C3 C5 1.403(5) .
C3 H3 0.9500 .
C5 C3 1.403(5) 6
C5 C51 1.527(7) .
C6 C7 1.413(5) .
C6 C7 1.413(5) 6
C7 C8 1.390(5) .
C7 C61 1.524(6) .
C8 C9 1.371(5) .
C8 H8 0.9500 .
C9 C8 1.371(5) 6
C9 C91 1.549(7) .
C51 C53 1.512(6) .
C51 C53 1.512(5) 6
C51 C52 1.539(8) .
C52 H52A 0.9800 .
C52 H52B 0.9800 .
C52 H52C 0.9800 .
C53 H53A 0.9800 .
C53 H53B 0.9800 .
C53 H53C 0.9800 .
C61 C62 1.529(6) .
C61 C63 1.533(7) .
C61 C64 1.540(7) .
C62 H62A 0.9800 .
C62 H62B 0.9800 .
C62 H62C 0.9800 .
C63 H63A 0.9800 .
C63 H63B 0.9800 .
C63 H63C 0.9800 .
C64 H64A 0.9800 .
C64 H64B 0.9800 .
C64 H64C 0.9800 .
C91 C93 1.479(9) 6
C91 C93 1.479(9) .
C91 C92 1.508(9) 6
C91 C92 1.508(9) .
C91 C94 1.592(11) .
C91 C94 1.592(11) 6
C92 H92A 0.9800 .
C92 H92B 0.9800 .
C92 H92C 0.9800 .
C93 H93A 0.9800 .
C93 H93B 0.9800 .
C93 H93C 0.9800 .
C94 H94A 0.9800 .
C94 H94B 0.9800 .
C94 H94C 0.9800 .
C11A C14A 1.532(11) .
C11A C12A 1.539(13) .
C11A C13A 1.545(14) .
C12A H12A 0.9800 .
C12A H12B 0.9800 .
C12A H12C 0.9800 .
C13A H13A 0.9800 .
C13A H13B 0.9800 .
C13A H13C 0.9800 .
C14A H14A 0.9800 .
C14A H14B 0.9800 .
C14A H14C 0.9800 .
C11B C14B 1.528(14) .
C11B C12B 1.539(14) .
C11B C13B 1.549(15) .
C12B H12D 0.9800 .
C12B H12E 0.9800 .
C12B H12F 0.9800 .
C13B H13D 0.9800 .
C13B H13E 0.9800 .
C13B H13F 0.9800 .
C14B H14D 0.9800 .
C14B H14E 0.9800 .
C14B H14F 0.9800 .

loop_
_geom_torsion_atom_site_label_1
_geom_torsion_atom_site_label_2
_geom_torsion_atom_site_label_3
_geom_torsion_atom_site_label_4
_geom_torsion
_geom_torsion_site_symmetry_1
_geom_torsion_site_symmetry_4
C5 Fe1 O1 C6 0.0 . .
C3 Fe1 O1 C6 78.9(3) . .
C3 Fe1 O1 C6 -78.9(3) 6 .
C1 Fe1 O1 C6 -148.0(2) 6 .
C1 Fe1 O1 C6 148.0(2) . .
O1 Fe1 C1 C3 -127.0(2) . .
C5 Fe1 C1 C3 36.4(2) . .
C3 Fe1 C1 C3 78.3(3) 6 .
C1 Fe1 C1 C3 116.4(2) 6 .
O1 Fe1 C1 C1 116.58(19) . 6
C5 Fe1 C1 C1 -79.95(9) . 6
C3 Fe1 C1 C1 -116.4(2) . 6
C3 Fe1 C1 C1 -38.02(14) 6 6
O1 Fe1 C1 C11A -10.9(8) . .
C5 Fe1 C1 C11A 152.6(7) . .
C3 Fe1 C1 C11A 116.1(8) . .
C3 Fe1 C1 C11A -165.5(7) 6 .
C1 Fe1 C1 C11A -127.5(7) 6 .
O1 Fe1 C1 C11B -18.1(8) . .
C5 Fe1 C1 C11B 145.4(8) . .
C3 Fe1 C1 C11B 109.0(8) . .
C3 Fe1 C1 C11B -172.7(8) 6 .
C1 Fe1 C1 C11B -134.7(8) 6 .
C1 C1 C3 C5 0.3(3) 6 .
C11A C1 C3 C5 175.7(7) . .
C11B C1 C3 C5 -179.8(6) . .
Fe1 C1 C3 C5 -62.2(3) . .
C1 C1 C3 Fe1 62.47(10) 6 .
C11A C1 C3 Fe1 -122.1(7) . .
C11B C1 C3 Fe1 -117.6(6) . .
O1 Fe1 C3 C5 -128.8(3) . .
C3 Fe1 C3 C5 38.3(3) 6 .
C1 Fe1 C3 C5 81.0(3) 6 .
C1 Fe1 C3 C5 118.7(4) . .
O1 Fe1 C3 C1 112.5(3) . .
C5 Fe1 C3 C1 -118.7(4) . .
C3 Fe1 C3 C1 -80.4(2) 6 .
C1 Fe1 C3 C1 -37.7(3) 6 .
C1 C3 C5 C3 -0.5(6) . 6
Fe1 C3 C5 C3 -63.7(3) . 6
C1 C3 C5 C51 -175.5(4) . .
Fe1 C3 C5 C51 121.3(5) . .
C1 C3 C5 Fe1 63.2(3) . .
O1 Fe1 C5 C3 -122.3(2) . 6
C3 Fe1 C5 C3 115.5(5) . 6
C1 Fe1 C5 C3 36.8(2) 6 6
C1 Fe1 C5 C3 78.7(3) . 6
O1 Fe1 C5 C3 122.3(2) . .
C3 Fe1 C5 C3 -115.5(5) 6 .
C1 Fe1 C5 C3 -78.7(3) 6 .
C1 Fe1 C5 C3 -36.8(2) . .
O1 Fe1 C5 C51 0.0 . .
C3 Fe1 C5 C51 -122.3(2) . .
C3 Fe1 C5 C51 122.3(2) 6 .
C1 Fe1 C5 C51 159.06(13) 6 .
C1 Fe1 C5 C51 -159.06(13) . .
Fe1 O1 C6 C7 -91.4(4) . .
Fe1 O1 C6 C7 91.4(4) . 6
O1 C6 C7 C8 179.5(4) . .
C7 C6 C7 C8 -3.3(7) 6 .
O1 C6 C7 C61 -0.2(6) . .
C7 C6 C7 C61 177.0(3) 6 .
C6 C7 C8 C9 1.4(6) . .
C61 C7 C8 C9 -178.9(4) . .
C7 C8 C9 C8 0.5(7) . 6
C7 C8 C9 C91 -179.4(4) . .
C3 C5 C51 C53 153.4(4) 6 .
C3 C5 C51 C53 -32.5(7) . .
Fe1 C5 C51 C53 60.5(3) . .
C3 C5 C51 C53 32.5(7) 6 6
C3 C5 C51 C53 -153.4(4) . 6
Fe1 C5 C51 C53 -60.5(3) . 6
C3 C5 C51 C52 -87.0(5) 6 .
C3 C5 C51 C52 87.0(5) . .
Fe1 C5 C51 C52 180.0 . .
C8 C7 C61 C62 -114.8(4) . .
C6 C7 C61 C62 64.8(5) . .
C8 C7 C61 C63 122.7(4) . .
C6 C7 C61 C63 -57.6(5) . .
C8 C7 C61 C64 3.4(5) . .
C6 C7 C61 C64 -176.9(4) . .
C8 C9 C91 C93 -58.9(7) . 6
C8 C9 C91 C93 121.2(5) 6 6
C8 C9 C91 C93 -121.2(5) . .
C8 C9 C91 C93 58.9(7) 6 .
C8 C9 C91 C92 67.3(6) . 6
C8 C9 C91 C92 -112.6(6) 6 6
C8 C9 C91 C92 112.6(6) . .
C8 C9 C91 C92 -67.3(6) 6 .
C8 C9 C91 C94 -2.9(8) . .
C8 C9 C91 C94 177.2(6) 6 .
C8 C9 C91 C94 -177.2(6) . 6
C8 C9 C91 C94 2.9(8) 6 6
C3 C1 C11A C14A 139.4(9) . .
C1 C1 C11A C14A -46.4(14) 6 .
C11B C1 C11A C14A 106(7) . .
Fe1 C1 C11A C14A 51.0(14) . .
C3 C1 C11A C12A -96.6(11) . .
C1 C1 C11A C12A 77.6(10) 6 .
C11B C1 C11A C12A -130(7) . .
Fe1 C1 C11A C12A 175.1(8) . .
C3 C1 C11A C13A 22.5(13) . .
C1 C1 C11A C13A -163.3(8) 6 .
C11B C1 C11A C13A -11(6) . .
Fe1 C1 C11A C13A -65.8(12) . .
C3 C1 C11B C14B 107.6(10) . .
C1 C1 C11B C14B -72.6(13) 6 .
C11A C1 C11B C14B -104(7) . .
Fe1 C1 C11B C14B 25.6(14) . .
C3 C1 C11B C12B -130.7(10) . .
C1 C1 C11B C12B 49.2(13) 6 .
C11A C1 C11B C12B 18(6) . .
Fe1 C1 C11B C12B 147.3(8) . .
C3 C1 C11B C13B -11.9(12) . .
C1 C1 C11B C13B 168.0(7) 6 .
C11A C1 C11B C13B 137(7) . .
Fe1 C1 C11B C13B -93.9(10) . .
